data_4332465
loop_
_publ_author_name
'Khanra, Sumit'
'Weyherm\"uller, Thomas'
'Bill, Eckhard'
'Chaudhuri, Phalguni'

_publ_section_title
;
 Deliberate Synthesis for Magnetostructural Study of Linear Tetranuclear
 Complexes BIIIMnIIMnIIBIII, MnIIIMnIIMnIIMnIII, MnIVMnIIMnIIMnIV,
 FeIIIMnIIMnIIFeIII, and CrIIIMnIIMnIICrIII. Influence of Terminal Ions on
 the Exchange Coupling
;
_journal_issue 15
_journal_name_full 'Inorganic Chemistry'
_journal_page_first 5911
_journal_page_last 5923
_journal_paper_doi 10.1021/ic060409a
_journal_volume 45
_journal_year 2006
_chemical_formula_moiety '[C45 H63 Mn4 N12 O9]3+, 3 (Cl O4)-, 1.5 H2O, 0.5 MeCN'
_chemical_formula_sum 'C46 H67.5 Cl3 Mn4 N12.5 O22.5'
_chemical_formula_weight 1481.73
_chemical_name_systematic
; 
 ? 
;
_space_group_IT_number 2
_symmetry_cell_setting triclinic
_symmetry_space_group_name_Hall '-P 1'
_symmetry_space_group_name_H-M 'P -1'
_atom_sites_solution_hydrogens geom
_atom_sites_solution_primary direct
_atom_sites_solution_secondary difmap
_audit_creation_method SHELXL-97
_cell_angle_alpha 101.44(1)
_cell_angle_beta 108.57(1)
_cell_angle_gamma 105.65(1)
_cell_formula_units_Z 4
_cell_length_a 17.0260(4)
_cell_length_b 18.2672(4)
_cell_length_c 23.5979(6)
_cell_measurement_temperature 100(2)
_cell_volume 6366.2(9)
_computing_cell_refinement 'Nonius Collect Software'
_computing_data_collection 'Nonius Collect Software'
_computing_data_reduction 'Nonius Collect Software'
_computing_structure_refinement 'SHELXL-97 (Sheldrick, 1997)'
_computing_structure_solution 'SHELXS-97 (Sheldrick, 1990)'
_diffrn_ambient_temperature 100(2)
_diffrn_measured_fraction_theta_full 0.997
_diffrn_measured_fraction_theta_max 0.997
_diffrn_measurement_device_type 'Nonius Kappa-CCD'
_diffrn_measurement_method '932 images at 1.0 deg. in \w, 75 sec./frame'
_diffrn_radiation_monochromator graphite
_diffrn_radiation_source 'rotating anode'
_diffrn_radiation_type MoK\a
_diffrn_radiation_wavelength 0.71073
_diffrn_reflns_av_R_equivalents 0.0721
_diffrn_reflns_av_sigmaI/netI 0.0677
_diffrn_reflns_limit_h_max 22
_diffrn_reflns_limit_h_min -21
_diffrn_reflns_limit_k_max 23
_diffrn_reflns_limit_k_min -23
_diffrn_reflns_limit_l_max 30
_diffrn_reflns_limit_l_min -30
_diffrn_reflns_number 114428
_diffrn_reflns_theta_full 27.50
_diffrn_reflns_theta_max 27.50
_diffrn_reflns_theta_min 2.92
_exptl_absorpt_coefficient_mu 0.984
_exptl_absorpt_correction_T_max 0.950
_exptl_absorpt_correction_T_min 0.893
_exptl_absorpt_correction_type gaussian
_exptl_crystal_colour 'dark brown'
_exptl_crystal_density_diffrn 1.546
_exptl_crystal_density_method 'not measured'
_exptl_crystal_description 'transparent parallelepiped'
_exptl_crystal_F_000 3048
_exptl_crystal_size_max 0.12
_exptl_crystal_size_mid 0.10
_exptl_crystal_size_min 0.05
_refine_diff_density_max 3.036
_refine_diff_density_min -1.063
_refine_diff_density_rms 0.146
_refine_ls_extinction_method none
_refine_ls_goodness_of_fit_ref 1.029
_refine_ls_hydrogen_treatment mixed
_refine_ls_matrix_type full
_refine_ls_number_parameters 1655
_refine_ls_number_reflns 29183
_refine_ls_number_restraints 906
_refine_ls_restrained_S_all 1.049
_refine_ls_R_factor_all 0.1075
_refine_ls_R_factor_gt 0.0756
_refine_ls_shift/su_max 0.033
_refine_ls_shift/su_mean 0.001
_refine_ls_structure_factor_coef Fsqd
_refine_ls_weighting_details 'w=1/[\s^2^(Fo^2^)+(0.0975P)^2^+34.9058P] where P=(Fo^2^+2Fc^2^)/3'
_refine_ls_weighting_scheme calc
_refine_ls_wR_factor_gt 0.1929
_refine_ls_wR_factor_ref 0.2143
_reflns_number_gt 21143
_reflns_number_total 29183
_reflns_threshold_expression >2sigma(I)
_cod_data_source_file ic060409asup1.cif
_cod_data_source_block 3
_cod_depositor_comments
;
The following automatic conversions were performed:

'_symmetry_cell_setting' value 'Triclinic' changed to 'triclinic'
according to /home/saulius/struct/CIF-dictionaries/cif_core.dic
dictionary named 'cif_core.dic' version 2.4.2 from
2011-04-26.

'_exptl_absorpt_correction_type' value 'Gaussian'
changed to 'gaussian' according to
/home/saulius/struct/CIF-dictionaries/cif_core.dic dictionary named
'cif_core.dic' version 2.4.2 from 2011-04-26.

Automatic conversion script
Id: cif_fix_values 1891 2012-01-12 08:04:46Z andrius 

The following automatic conversions were performed:

'_refine_ls_weighting_scheme' value 'calc
w=1/[\s^2^(Fo^2^)+(0.0975P)^2^+34.9058P] where P=(Fo^2^+2Fc^2^)/3'
was changed to 'calc'. New tag '_refine_ls_weighting_details' was
created. The value of the new tag was set to
'w=1/[\s^2^(Fo^2^)+(0.0975P)^2^+34.9058P] where P=(Fo^2^+2Fc^2^)/3'.

Automatic conversion script
Id: cif_fix_values 3143 2015-03-26 13:38:13Z robertas 
;
_cod_original_cell_volume 6366.2(3)
_cod_original_sg_symbol_H-M P-1
_cod_original_formula_sum 'C46 H67.50 Cl3 Mn4 N12.50 O22.50'
_cod_database_code 4332465

loop_
_symmetry_equiv_pos_as_xyz
'x, y, z'
'-x, -y, -z'

loop_
_atom_site_label
_atom_site_type_symbol
_atom_site_fract_x
_atom_site_fract_y
_atom_site_fract_z
_atom_site_U_iso_or_equiv
_atom_site_adp_type
_atom_site_occupancy
_atom_site_calc_flag
_atom_site_refinement_flags
_atom_site_disorder_assembly
_atom_site_disorder_group
Mn1 Mn 0.54502(5) 0.21501(4) -0.35191(3) 0.01636(16) Uani 1 d . . .
Mn2 Mn 0.46373(5) 0.00841(4) -0.36968(3) 0.01309(15) Uani 1 d . . .
Mn3 Mn 0.39899(5) -0.16297(4) -0.38156(3) 0.01238(15) Uani 1 d . . .
Mn4 Mn 0.31871(5) -0.36908(4) -0.39767(3) 0.01401(16) Uani 1 d . . .
N1 N 0.5630(3) 0.2732(3) -0.4173(2) 0.0250(10) Uani 1 d . . .
C2 C 0.6634(4) 0.3072(4) -0.3963(3) 0.0369(15) Uani 1 d . . .
H2A H 0.6851 0.2630 -0.4059 0.044 Uiso 1 calc R . .
H2B H 0.6788 0.3440 -0.4200 0.044 Uiso 1 calc R . .
C3 C 0.7084(5) 0.3513(4) -0.3274(3) 0.0401(16) Uani 1 d . . .
H3A H 0.7002 0.4034 -0.3190 0.048 Uiso 1 calc R . .
H3B H 0.7728 0.3616 -0.3130 0.048 Uiso 1 calc R . .
N4 N 0.6695(3) 0.3021(3) -0.2924(2) 0.0274(10) Uani 1 d . . .
C5 C 0.6521(5) 0.3524(4) -0.2423(3) 0.0431(17) Uani 1 d . . .
H5A H 0.6390 0.3217 -0.2142 0.052 Uiso 1 calc R . .
H5B H 0.7054 0.4009 -0.2167 0.052 Uiso 1 calc R . .
C6 C 0.5750(5) 0.3759(4) -0.2723(3) 0.0412(16) Uani 1 d . . .
H6A H 0.5939 0.4187 -0.2903 0.049 Uiso 1 calc R . .
H6B H 0.5546 0.3973 -0.2399 0.049 Uiso 1 calc R . .
N7 N 0.4997(3) 0.3052(3) -0.3233(2) 0.0251(10) Uani 1 d . . .
C8 C 0.4626(4) 0.3272(4) -0.3813(3) 0.0322(13) Uani 1 d . . .
H8A H 0.4501 0.3768 -0.3700 0.039 Uiso 1 calc R . .
H8B H 0.4060 0.2840 -0.4108 0.039 Uiso 1 calc R . .
C9 C 0.5268(5) 0.3399(4) -0.4129(3) 0.0366(15) Uani 1 d . . .
H9A H 0.5763 0.3916 -0.3886 0.044 Uiso 1 calc R . .
H9B H 0.4965 0.3420 -0.4556 0.044 Uiso 1 calc R . .
C10 C 0.5224(4) 0.2163(4) -0.4824(3) 0.0299(13) Uani 1 d . . .
H10A H 0.5470 0.1736 -0.4834 0.045 Uiso 1 calc R . .
H10B H 0.5356 0.2449 -0.5112 0.045 Uiso 1 calc R . .
H10C H 0.4580 0.1930 -0.4954 0.045 Uiso 1 calc R . .
C11 C 0.7320(4) 0.2650(4) -0.2622(3) 0.0373(15) Uani 1 d . . .
H11A H 0.7066 0.2326 -0.2395 0.056 Uiso 1 calc R . .
H11B H 0.7884 0.3071 -0.2326 0.056 Uiso 1 calc R . .
H11C H 0.7425 0.2309 -0.2945 0.056 Uiso 1 calc R . .
C12 C 0.4278(5) 0.2771(4) -0.3009(3) 0.0389(16) Uani 1 d . . .
H12A H 0.4516 0.2627 -0.2628 0.058 Uiso 1 calc R . .
H12B H 0.3795 0.2302 -0.3336 0.058 Uiso 1 calc R . .
H12C H 0.4051 0.3199 -0.2914 0.058 Uiso 1 calc R . .
N21 N 0.3297(3) -0.4670(2) -0.45346(19) 0.0166(8) Uani 1 d . . .
C22 C 0.3590(4) -0.5182(3) -0.4145(2) 0.0217(11) Uani 1 d . . .
H22A H 0.4012 -0.5382 -0.4274 0.026 Uiso 1 calc R . .
H22B H 0.3070 -0.5649 -0.4217 0.026 Uiso 1 calc R . .
C23 C 0.4030(4) -0.4701(3) -0.3455(2) 0.0240(11) Uani 1 d . . .
H23A H 0.4109 -0.5062 -0.3197 0.029 Uiso 1 calc R . .
H23B H 0.4623 -0.4314 -0.3364 0.029 Uiso 1 calc R . .
N24 N 0.3464(3) -0.4261(3) -0.32927(19) 0.0193(9) Uani 1 d . . .
C25 C 0.2612(4) -0.4830(3) -0.3324(3) 0.0266(12) Uani 1 d . . .
H25A H 0.2525 -0.5384 -0.3546 0.032 Uiso 1 calc R . .
H25B H 0.2650 -0.4803 -0.2892 0.032 Uiso 1 calc R . .
C26 C 0.1837(4) -0.4620(3) -0.3664(3) 0.0269(12) Uani 1 d . . .
H26A H 0.1841 -0.4131 -0.3390 0.032 Uiso 1 calc R . .
H26B H 0.1277 -0.5061 -0.3765 0.032 Uiso 1 calc R . .
N27 N 0.1886(3) -0.4479(3) -0.4259(2) 0.0217(9) Uani 1 d . . .
C28 C 0.1719(4) -0.5243(3) -0.4739(3) 0.0243(11) Uani 1 d . . .
H28A H 0.1763 -0.5662 -0.4534 0.029 Uiso 1 calc R . .
H28B H 0.1113 -0.5430 -0.5068 0.029 Uiso 1 calc R . .
C29 C 0.2387(4) -0.5109(3) -0.5035(2) 0.0242(11) Uani 1 d . . .
H29A H 0.2357 -0.5630 -0.5280 0.029 Uiso 1 calc R . .
H29B H 0.2250 -0.4795 -0.5325 0.029 Uiso 1 calc R . .
C30 C 0.3937(4) -0.4411(3) -0.4830(3) 0.0235(11) Uani 1 d . . .
H30A H 0.4534 -0.4121 -0.4501 0.035 Uiso 1 calc R . .
H30B H 0.3760 -0.4061 -0.5070 0.035 Uiso 1 calc R . .
H30C H 0.3937 -0.4883 -0.5114 0.035 Uiso 1 calc R . .
C31 C 0.3976(4) -0.3675(3) -0.2650(2) 0.0266(12) Uani 1 d . . .
H31A H 0.3609 -0.3387 -0.2540 0.040 Uiso 1 calc R . .
H31B H 0.4513 -0.3293 -0.2640 0.040 Uiso 1 calc R . .
H31C H 0.4142 -0.3959 -0.2346 0.040 Uiso 1 calc R . .
C32 C 0.1216(4) -0.4121(4) -0.4526(3) 0.0297(13) Uani 1 d . . .
H32A H 0.1247 -0.4028 -0.4914 0.045 Uiso 1 calc R . .
H32B H 0.1340 -0.3612 -0.4220 0.045 Uiso 1 calc R . .
H32C H 0.0621 -0.4490 -0.4618 0.045 Uiso 1 calc R . .
O41 O 0.5446(2) 0.1828(2) -0.28268(16) 0.0197(7) Uani 1 d . . .
N42 N 0.4868(3) 0.1076(2) -0.28953(19) 0.0155(8) Uani 1 d . . .
C43 C 0.4640(3) 0.1100(3) -0.2419(2) 0.0180(10) Uani 1 d . . .
H43 H 0.4818 0.1609 -0.2122 0.022 Uiso 1 calc R . .
C44 C 0.4133(3) 0.0410(3) -0.2304(2) 0.0151(9) Uani 1 d . . .
C45 C 0.3905(3) 0.0577(3) -0.1782(2) 0.0177(10) Uani 1 d . . .
H45 H 0.4062 0.1120 -0.1550 0.021 Uiso 1 calc R . .
C46 C 0.3462(3) -0.0019(3) -0.1594(2) 0.0178(10) Uani 1 d . . .
C47 C 0.3254(3) -0.0809(3) -0.1938(2) 0.0161(9) Uani 1 d . . .
H47 H 0.2959 -0.1228 -0.1812 0.019 Uiso 1 calc R . .
C48 C 0.3468(3) -0.1008(3) -0.2464(2) 0.0152(9) Uani 1 d . . .
C49 C 0.3174(3) -0.1856(3) -0.2784(2) 0.0161(9) Uani 1 d . . .
H49 H 0.2840 -0.2211 -0.2630 0.019 Uiso 1 calc R . .
N50 N 0.3324(3) -0.2173(2) -0.32601(19) 0.0162(8) Uani 1 d . . .
O51 O 0.2881(2) -0.2999(2) -0.34841(17) 0.0184(7) Uani 1 d . . .
C52 C 0.3919(3) -0.0395(3) -0.2656(2) 0.0138(9) Uani 1 d . . .
O53 O 0.4122(2) -0.0570(2) -0.31480(15) 0.0166(7) Uani 1 d . . .
C54 C 0.3183(4) 0.0170(3) -0.1050(2) 0.0247(11) Uani 1 d . . .
H54A H 0.2882 -0.0330 -0.0990 0.037 Uiso 1 calc R . .
H54B H 0.2779 0.0464 -0.1141 0.037 Uiso 1 calc R . .
H54C H 0.3710 0.0498 -0.0666 0.037 Uiso 1 calc R . .
O61 O 0.5979(2) 0.1491(2) -0.38282(17) 0.0185(7) Uani 1 d . . .
N62 N 0.5915(3) 0.0775(2) -0.36876(19) 0.0170(8) Uani 1 d . . .
C63 C 0.6626(3) 0.0610(3) -0.3617(2) 0.0176(10) Uani 1 d . . .
H63 H 0.7105 0.0991 -0.3645 0.021 Uiso 1 calc R . .
C64 C 0.6753(3) -0.0111(3) -0.3499(2) 0.0157(9) Uani 1 d . . .
C65 C 0.7620(3) -0.0106(3) -0.3326(2) 0.0170(10) Uani 1 d . . .
H65 H 0.8077 0.0362 -0.3283 0.020 Uiso 1 calc R . .
C66 C 0.7844(3) -0.0755(3) -0.3214(2) 0.0180(10) Uani 1 d . . .
C67 C 0.7157(3) -0.1436(3) -0.3294(2) 0.0170(10) Uani 1 d . . .
H67 H 0.7288 -0.1895 -0.3232 0.020 Uiso 1 calc R . .
C68 C 0.6274(3) -0.1472(3) -0.3464(2) 0.0143(9) Uani 1 d . . .
C69 C 0.5641(3) -0.2224(3) -0.3514(2) 0.0170(10) Uani 1 d . . .
H69 H 0.5868 -0.2627 -0.3422 0.020 Uiso 1 calc R . .
N70 N 0.4796(3) -0.2392(2) -0.36743(19) 0.0149(8) Uani 1 d . . .
O71 O 0.4398(2) -0.3151(2) -0.36508(17) 0.0188(7) Uani 1 d . . .
C72 C 0.6049(3) -0.0803(3) -0.3568(2) 0.0124(9) Uani 1 d . . .
O73 O 0.5230(2) -0.0821(2) -0.37254(16) 0.0164(7) Uani 1 d . . .
C74 C 0.8793(3) -0.0719(3) -0.3028(3) 0.0233(11) Uani 1 d . . .
H74A H 0.8825 -0.1228 -0.2970 0.035 Uiso 1 calc R . .
H74B H 0.9171 -0.0285 -0.2633 0.035 Uiso 1 calc R . .
H74C H 0.8997 -0.0621 -0.3359 0.035 Uiso 1 calc R . .
O81 O 0.4288(2) 0.1553(2) -0.40511(17) 0.0197(7) Uani 1 d . . .
N82 N 0.3975(3) 0.0720(2) -0.42753(19) 0.0168(8) Uani 1 d . . .
C83 C 0.3223(3) 0.0448(3) -0.4749(2) 0.0175(10) Uani 1 d . . .
H83 H 0.3013 0.0832 -0.4902 0.021 Uiso 1 calc R . .
C84 C 0.2663(3) -0.0391(3) -0.5074(2) 0.0155(9) Uani 1 d . . .
C85 C 0.1857(3) -0.0533(3) -0.5564(2) 0.0197(10) Uani 1 d . . .
H85 H 0.1733 -0.0088 -0.5665 0.024 Uiso 1 calc R . .
C86 C 0.1232(4) -0.1292(3) -0.5907(2) 0.0223(11) Uani 1 d . . .
C87 C 0.1431(4) -0.1932(3) -0.5744(2) 0.0236(11) Uani 1 d . . .
H87 H 0.1020 -0.2460 -0.5977 0.028 Uiso 1 calc R . .
C88 C 0.2220(3) -0.1823(3) -0.5247(2) 0.0188(10) Uani 1 d . . .
C89 C 0.2316(3) -0.2551(3) -0.5123(2) 0.0191(10) Uani 1 d . . .
H89 H 0.1892 -0.3046 -0.5419 0.023 Uiso 1 calc R . .
N90 N 0.2934(3) -0.2580(2) -0.46415(19) 0.0169(8) Uani 1 d . . .
O91 O 0.2885(2) -0.3369(2) -0.46925(15) 0.0179(7) Uani 1 d . . .
C92 C 0.2859(3) -0.1047(3) -0.4901(2) 0.0159(9) Uani 1 d . . .
O93 O 0.3600(2) -0.0935(2) -0.44310(15) 0.0164(7) Uani 1 d . . .
C94 C 0.0374(4) -0.1409(4) -0.6431(3) 0.0335(14) Uani 1 d . . .
H94A H 0.0014 -0.1981 -0.6617 0.050 Uiso 1 calc R . .
H94B H 0.0505 -0.1199 -0.6754 0.050 Uiso 1 calc R . .
H94C H 0.0046 -0.1124 -0.6261 0.050 Uiso 1 calc R . .
Mn11 Mn 0.18371(5) 0.33478(5) -0.13075(4) 0.02102(18) Uani 1 d . . .
Mn12 Mn 0.11660(5) 0.13782(4) -0.12499(3) 0.01459(16) Uani 1 d . . .
Mn13 Mn 0.05854(5) -0.02689(4) -0.12053(3) 0.01378(15) Uani 1 d . . .
Mn14 Mn -0.00599(5) -0.22426(4) -0.11525(4) 0.01692(16) Uani 1 d . . .
N101 N 0.1147(3) 0.3910(3) -0.1870(2) 0.0257(10) Uani 1 d . . .
C102 C 0.1247(4) 0.4711(3) -0.1468(3) 0.0276(12) Uani 1 d . . .
H10D H 0.0677 0.4799 -0.1613 0.033 Uiso 1 calc R . .
H10E H 0.1700 0.5142 -0.1510 0.033 Uiso 1 calc R . .
C103 C 0.1522(4) 0.4738(3) -0.0784(3) 0.0302(13) Uani 1 d . . .
H10F H 0.1715 0.5295 -0.0513 0.036 Uiso 1 calc R . .
H10G H 0.1010 0.4407 -0.0722 0.036 Uiso 1 calc R . .
N104 N 0.2266(3) 0.4430(3) -0.0605(2) 0.0271(10) Uani 1 d . . .
C105 C 0.3117(4) 0.4991(4) -0.0582(3) 0.0359(15) Uani 1 d . . .
H10H H 0.3524 0.5288 -0.0139 0.043 Uiso 1 calc R . .
H10I H 0.2986 0.5384 -0.0796 0.043 Uiso 1 calc R . .
C106 C 0.3561(4) 0.4530(4) -0.0901(3) 0.0354(15) Uani 1 d . . .
H10J H 0.4036 0.4905 -0.0970 0.043 Uiso 1 calc R . .
H10K H 0.3834 0.4242 -0.0628 0.043 Uiso 1 calc R . .
N107 N 0.2890(3) 0.3949(3) -0.1512(3) 0.0312(11) Uani 1 d . . .
C108 C 0.2578(4) 0.4367(4) -0.1983(4) 0.0393(16) Uani 1 d . . .
H10L H 0.2865 0.4321 -0.2287 0.047 Uiso 1 calc R . .
H10M H 0.2751 0.4943 -0.1763 0.047 Uiso 1 calc R . .
C109 C 0.1578(4) 0.3996(4) -0.2331(3) 0.0339(14) Uani 1 d . . .
H10N H 0.1364 0.4338 -0.2573 0.041 Uiso 1 calc R . .
H10O H 0.1416 0.3464 -0.2631 0.041 Uiso 1 calc R . .
C110 C 0.0183(4) 0.3411(4) -0.2215(3) 0.0281(12) Uani 1 d . . .
H11D H 0.0117 0.2891 -0.2475 0.042 Uiso 1 calc R . .
H11E H -0.0111 0.3684 -0.2485 0.042 Uiso 1 calc R . .
H11F H -0.0088 0.3333 -0.1912 0.042 Uiso 1 calc R . .
C111 C 0.2416(4) 0.4318(4) 0.0029(3) 0.0338(14) Uani 1 d . . .
H11G H 0.2904 0.4118 0.0150 0.051 Uiso 1 calc R . .
H11H H 0.1875 0.3932 0.0010 0.051 Uiso 1 calc R . .
H11I H 0.2568 0.4831 0.0340 0.051 Uiso 1 calc R . .
C112 C 0.3292(4) 0.3403(4) -0.1760(4) 0.0383(16) Uani 1 d . . .
H11J H 0.2854 0.3012 -0.2163 0.057 Uiso 1 calc R . .
H11K H 0.3481 0.3122 -0.1459 0.057 Uiso 1 calc R . .
H11L H 0.3807 0.3713 -0.1823 0.057 Uiso 1 calc R . .
N121 N -0.0727(3) -0.3330(3) -0.1880(2) 0.0289(11) Uani 1 d . . .
C122 C -0.1588(6) -0.3693(6) -0.1829(4) 0.086(4) Uani 1 d . . .
H12D H -0.2034 -0.3525 -0.2102 0.103 Uiso 1 calc R . .
H12E H -0.1780 -0.4282 -0.2002 0.103 Uiso 1 calc R . .
C123 C -0.1606(5) -0.3519(6) -0.1242(4) 0.074(3) Uani 1 d . . .
H12F H -0.1599 -0.3987 -0.1092 0.089 Uiso 1 calc R . .
H12G H -0.2177 -0.3452 -0.1283 0.089 Uiso 1 calc R . .
N124 N -0.0882(3) -0.2800(3) -0.0748(2) 0.0220(9) Uani 1 d . . .
C125 C -0.0300(6) -0.3004(6) -0.0236(4) 0.058(2) Uani 1 d . . .
H12H H -0.0081 -0.2559 0.0158 0.069 Uiso 1 calc R . .
H12I H -0.0671 -0.3483 -0.0182 0.069 Uiso 1 calc R . .
C126 C 0.0421(6) -0.3150(10) -0.0301(7) 0.127(7) Uani 1 d . . .
H12J H 0.0276 -0.3736 -0.0425 0.153 Uiso 1 calc R . .
H12K H 0.0920 -0.2917 0.0117 0.153 Uiso 1 calc R . .
N127 N 0.0732(3) -0.2848(3) -0.0751(3) 0.0329(12) Uani 1 d . . .
C128 C 0.0617(6) -0.3512(5) -0.1293(6) 0.111(6) Uani 1 d . . .
H12L H 0.1083 -0.3310 -0.1449 0.133 Uiso 1 calc R . .
H12M H 0.0731 -0.3948 -0.1131 0.133 Uiso 1 calc R . .
C129 C -0.0180(8) -0.3835(6) -0.1797(4) 0.073(3) Uani 1 d . . .
H12N H -0.0531 -0.4339 -0.1759 0.088 Uiso 1 calc R . .
H12O H -0.0067 -0.3978 -0.2183 0.088 Uiso 1 calc R . .
C130 C -0.0922(4) -0.3227(3) -0.2512(3) 0.0315(13) Uani 1 d . . .
H13A H -0.1278 -0.2884 -0.2566 0.047 Uiso 1 calc R . .
H13B H -0.1254 -0.3750 -0.2835 0.047 Uiso 1 calc R . .
H13C H -0.0364 -0.2977 -0.2552 0.047 Uiso 1 calc R . .
C131 C -0.1272(4) -0.2255(4) -0.0473(3) 0.0304(13) Uani 1 d . . .
H13D H -0.1654 -0.2114 -0.0808 0.046 Uiso 1 calc R . .
H13E H -0.0794 -0.1768 -0.0163 0.046 Uiso 1 calc R . .
H13F H -0.1623 -0.2526 -0.0267 0.046 Uiso 1 calc R . .
C132 C 0.1682(4) -0.2348(3) -0.0430(3) 0.0281(12) Uani 1 d . . .
H13G H 0.1877 -0.2098 -0.0717 0.042 Uiso 1 calc R . .
H13H H 0.2026 -0.2682 -0.0303 0.042 Uiso 1 calc R . .
H13I H 0.1774 -0.1932 -0.0057 0.042 Uiso 1 calc R . .
O141 O 0.2653(2) 0.3027(2) -0.07923(19) 0.0252(8) Uani 1 d . . .
N142 N 0.2416(3) 0.2348(3) -0.0606(2) 0.0190(9) Uani 1 d . . .
C143 C 0.3053(3) 0.2371(3) -0.0120(2) 0.0166(10) Uani 1 d . . .
H143 H 0.3568 0.2843 0.0063 0.020 Uiso 1 calc R . .
C144 C 0.3058(3) 0.1747(3) 0.0173(2) 0.0165(10) Uani 1 d . . .
C145 C 0.3826(3) 0.1905(3) 0.0703(2) 0.0202(10) Uani 1 d . . .
H145 H 0.4290 0.2411 0.0852 0.024 Uiso 1 calc R . .
C146 C 0.3932(3) 0.1348(3) 0.1017(2) 0.0219(11) Uani 1 d . . .
C147 C 0.3238(3) 0.0620(3) 0.0792(2) 0.0190(10) Uani 1 d . . .
H147 H 0.3302 0.0229 0.0998 0.023 Uiso 1 calc R . .
C148 C 0.2444(3) 0.0433(3) 0.0273(2) 0.0151(9) Uani 1 d . . .
C149 C 0.1766(3) -0.0340(3) 0.0117(2) 0.0185(10) Uani 1 d . . .
H149 H 0.1852 -0.0627 0.0413 0.022 Uiso 1 calc R . .
N150 N 0.1055(3) -0.0667(2) -0.03924(19) 0.0164(8) Uani 1 d . . .
O151 O 0.0500(2) -0.1395(2) -0.04027(16) 0.0191(7) Uani 1 d . . .
C152 C 0.2339(3) 0.0994(3) -0.0059(2) 0.0134(9) Uani 1 d . . .
O153 O 0.1615(2) 0.0837(2) -0.05494(15) 0.0163(7) Uani 1 d . . .
C154 C 0.4760(4) 0.1524(4) 0.1593(3) 0.0329(14) Uani 1 d . . .
H15A H 0.5180 0.2062 0.1684 0.049 Uiso 1 calc R . .
H15B H 0.5036 0.1130 0.1513 0.049 Uiso 1 calc R . .
H15C H 0.4600 0.1495 0.1954 0.049 Uiso 1 calc R . .
O161 O 0.1409(3) 0.2513(2) -0.20406(18) 0.0246(8) Uani 1 d . . .
N162 N 0.1407(3) 0.1752(3) -0.2027(2) 0.0209(9) Uani 1 d . . .
C163 C 0.1489(3) 0.1368(3) -0.2517(2) 0.0227(11) Uani 1 d . . .
H163 H 0.1594 0.1652 -0.2797 0.027 Uiso 1 calc R . .
C164 C 0.1433(4) 0.0546(3) -0.2672(2) 0.0227(11) Uani 1 d . . .
C165 C 0.1620(4) 0.0271(4) -0.3196(3) 0.0275(12) Uani 1 d . . .
H165 H 0.1774 0.0630 -0.3417 0.033 Uiso 1 calc R . .
C166 C 0.1587(4) -0.0514(4) -0.3403(3) 0.0310(14) Uani 1 d . . .
C167 C 0.1352(4) -0.1021(4) -0.3077(2) 0.0269(12) Uani 1 d . . .
H167 H 0.1323 -0.1557 -0.3214 0.032 Uiso 1 calc R . .
C168 C 0.1154(3) -0.0788(3) -0.2554(2) 0.0204(10) Uani 1 d . . .
C169 C 0.0977(3) -0.1378(3) -0.2236(2) 0.0201(10) Uani 1 d . . .
H169 H 0.1020 -0.1879 -0.2396 0.024 Uiso 1 calc R . .
N170 N 0.0766(3) -0.1283(3) -0.1754(2) 0.0189(9) Uani 1 d . . .
O171 O 0.0730(2) -0.1929(2) -0.15195(18) 0.0224(8) Uani 1 d . . .
C172 C 0.1197(3) 0.0017(3) -0.2334(2) 0.0180(10) Uani 1 d . . .
O173 O 0.1031(2) 0.0260(2) -0.18379(16) 0.0200(7) Uani 1 d . . .
C174 C 0.1836(6) -0.0779(5) -0.3952(3) 0.051(2) Uani 1 d . . .
H17A H 0.1985 -0.0335 -0.4120 0.076 Uiso 1 calc R . .
H17B H 0.1335 -0.1233 -0.4282 0.076 Uiso 1 calc R . .
H17C H 0.2351 -0.0942 -0.3808 0.076 Uiso 1 calc R . .
O181 O 0.0911(2) 0.2999(2) -0.10490(17) 0.0207(7) Uani 1 d . . .
N182 N 0.0425(3) 0.2186(2) -0.1230(2) 0.0171(8) Uani 1 d . . .
C183 C -0.0397(3) 0.2048(3) -0.1325(2) 0.0189(10) Uani 1 d . . .
H183 H -0.0583 0.2495 -0.1294 0.023 Uiso 1 calc R . .
C184 C -0.1066(3) 0.1269(3) -0.1475(2) 0.0163(9) Uani 1 d . . .
C185 C -0.1948(3) 0.1235(3) -0.1649(2) 0.0197(10) Uani 1 d . . .
H185 H -0.2064 0.1716 -0.1642 0.024 Uiso 1 calc R . .
C186 C -0.2654(3) 0.0527(3) -0.1830(2) 0.0182(10) Uani 1 d . . .
C188 C -0.1600(3) -0.0167(3) -0.1621(2) 0.0157(9) Uani 1 d . . .
C187 C -0.2458(3) -0.0165(3) -0.1820(2) 0.0177(10) Uani 1 d . . .
H187 H -0.2936 -0.0659 -0.1955 0.021 Uiso 1 calc R . .
C189 C -0.1513(3) -0.0942(3) -0.1630(2) 0.0172(10) Uani 1 d . . .
H189 H -0.2044 -0.1390 -0.1768 0.021 Uiso 1 calc R . .
N190 N -0.0774(3) -0.1072(2) -0.14660(19) 0.0160(8) Uani 1 d . . .
O191 O -0.0922(2) -0.1885(2) -0.15768(16) 0.0189(7) Uani 1 d . . .
C192 C -0.0871(3) 0.0561(3) -0.1451(2) 0.0153(9) Uani 1 d . . .
O193 O -0.0052(2) 0.0583(2) -0.12742(16) 0.0172(7) Uani 1 d . . .
C194 C -0.3601(3) 0.0507(4) -0.2035(3) 0.0245(11) Uani 1 d . . .
H19A H -0.3603 0.1048 -0.2013 0.037 Uiso 1 calc R . .
H19B H -0.3865 0.0308 -0.1757 0.037 Uiso 1 calc R . .
H19C H -0.3947 0.0153 -0.2469 0.037 Uiso 1 calc R . .
Cl1 Cl -0.04704(9) -0.53025(8) -0.35323(6) 0.0261(3) Uani 1 d . . .
O101 O -0.1354(4) -0.5585(4) -0.3573(4) 0.076(2) Uani 1 d . . .
O102 O -0.0296(4) -0.5927(3) -0.3893(3) 0.0567(15) Uani 1 d . . .
O103 O -0.0375(3) -0.4650(3) -0.3806(2) 0.0478(13) Uani 1 d . . .
O104 O 0.0182(3) -0.4997(3) -0.2903(2) 0.0434(12) Uani 1 d . . .
O201 O 0.4793(2) 0.4989(3) -0.19552(18) 0.0396(11) Uani 1 d D . .
Cl2 Cl 0.5619(2) 0.5469(2) -0.14384(14) 0.0332(7) Uani 0.714(6) d PD A 1
O202 O 0.5874(6) 0.6268(3) -0.1475(4) 0.084(3) Uani 0.714(6) d PD A 1
O203 O 0.5533(5) 0.5507(5) -0.0854(2) 0.061(3) Uani 0.714(6) d PD A 1
O204 O 0.6302(4) 0.5175(4) -0.1464(3) 0.058(2) Uani 0.714(6) d PD A 1
Cl21 Cl 0.5558(5) 0.5289(5) -0.1392(4) 0.0332(7) Uani 0.286(6) d PD A 2
O212 O 0.5716(10) 0.4637(8) -0.1192(7) 0.084(3) Uani 0.286(6) d PD A 2
O213 O 0.5436(11) 0.5800(10) -0.0915(5) 0.061(3) Uani 0.286(6) d PD A 2
O214 O 0.6300(5) 0.5724(9) -0.1494(7) 0.058(2) Uani 0.286(6) d PD A 2
Cl3 Cl 0.65054(10) 0.57383(9) -0.34317(7) 0.0334(3) Uani 1 d . . .
O301 O 0.6892(4) 0.6540(3) -0.3314(4) 0.088(3) Uani 1 d . . .
O302 O 0.7077(3) 0.5317(3) -0.3477(3) 0.0630(18) Uani 1 d . . .
O303 O 0.5678(4) 0.5367(4) -0.3932(3) 0.076(2) Uani 1 d . . .
O304 O 0.6323(6) 0.5670(6) -0.2876(4) 0.114(3) Uani 1 d . . .
Cl4 Cl 0.29041(10) -0.32117(8) -0.14475(7) 0.0299(3) Uani 1 d . . .
O401 O 0.2739(4) -0.2492(3) -0.1497(3) 0.0605(16) Uani 1 d . . .
O402 O 0.3812(3) -0.3099(4) -0.1324(3) 0.0619(17) Uani 1 d . . .
O403 O 0.2701(3) -0.3424(2) -0.0941(2) 0.0329(10) Uani 1 d . . .
O404 O 0.2338(3) -0.3841(3) -0.2031(2) 0.0390(11) Uani 1 d . . .
Cl5 Cl 0.8779(5) 0.4258(5) -0.0976(4) 0.0316(10) Uani 0.494(14) d PD B 1
O501 O 0.8658(10) 0.4470(8) -0.1539(5) 0.074(6) Uani 0.494(14) d PD B 1
O502 O 0.9123(10) 0.4956(6) -0.0455(5) 0.082(5) Uani 0.494(14) d PD B 1
O503 O 0.9374(9) 0.3835(7) -0.0903(6) 0.059(4) Uani 0.494(14) d PD B 1
O504 O 0.7948(6) 0.3752(10) -0.1025(6) 0.093(7) Uani 0.494(14) d PD B 1
Cl51 Cl 0.8904(5) 0.4199(5) -0.1026(4) 0.0316(10) Uani 0.506(14) d PD B 2
O511 O 0.8944(12) 0.4329(8) -0.1594(6) 0.075(6) Uani 0.506(14) d PD B 2
O512 O 0.8499(9) 0.4690(6) -0.0782(8) 0.081(6) Uani 0.506(14) d PD B 2
O513 O 0.9778(6) 0.4380(11) -0.0587(7) 0.130(9) Uani 0.506(14) d PD B 2
O514 O 0.8396(9) 0.3379(4) -0.1161(4) 0.058(4) Uani 0.506(14) d PD B 2
Cl6 Cl 0.1848(3) 0.2760(3) -0.3834(2) 0.0408(8) Uani 0.676(6) d PD C 1
O601 O 0.1139(6) 0.3055(7) -0.3936(5) 0.104(4) Uani 0.676(6) d PD C 1
O602 O 0.2398(7) 0.3089(5) -0.4127(5) 0.095(4) Uani 0.676(6) d PD C 1
O603 O 0.1533(10) 0.1927(4) -0.4055(9) 0.293(18) Uani 0.676(6) d PD C 1
O604 O 0.2363(8) 0.3034(12) -0.3171(3) 0.247(15) Uani 0.676(6) d PD C 1
Cl61 Cl 0.2084(7) 0.2771(7) -0.3867(5) 0.0408(8) Uani 0.324(6) d PD C 2
O611 O 0.2382(13) 0.2185(11) -0.4134(9) 0.104(4) Uani 0.324(6) d PD C 2
O612 O 0.1568(14) 0.2442(10) -0.3552(10) 0.095(4) Uani 0.324(6) d PD C 2
O613 O 0.1598(15) 0.3028(14) -0.4342(9) 0.293(18) Uani 0.324(6) d PD C 2
O614 O 0.2844(11) 0.3441(11) -0.3418(9) 0.247(15) Uani 0.324(6) d PD C 2
N700 N 0.3741(7) -0.1100(7) 0.0482(5) 0.107(4) Uani 1 d . . .
C701 C 0.4088(6) -0.1145(7) 0.0164(6) 0.094(4) Uani 1 d . . .
C702 C 0.4523(8) -0.1214(9) -0.0264(7) 0.140(7) Uani 1 d . . .
H70A H 0.4767 -0.1640 -0.0235 0.210 Uiso 1 calc R . .
H70B H 0.5005 -0.0706 -0.0155 0.210 Uiso 1 calc R . .
H70C H 0.4094 -0.1343 -0.0694 0.210 Uiso 1 calc R . .
O800 O 0.1100(3) -0.3147(3) -0.2876(2) 0.0404(11) Uani 1 d . . .
O810 O 0.6587(4) 0.7372(4) -0.2069(3) 0.0622(16) Uani 1 d . . .
O820 O 0.3487(7) 0.3257(6) -0.5298(4) 0.109(3) Uani 1 d . . .

loop_
_atom_site_aniso_label
_atom_site_aniso_U_11
_atom_site_aniso_U_22
_atom_site_aniso_U_33
_atom_site_aniso_U_23
_atom_site_aniso_U_13
_atom_site_aniso_U_12
Mn1 0.0250(4) 0.0105(3) 0.0167(4) 0.0057(3) 0.0106(3) 0.0072(3)
Mn2 0.0166(4) 0.0117(3) 0.0130(3) 0.0050(3) 0.0070(3) 0.0059(3)
Mn3 0.0148(3) 0.0113(3) 0.0124(3) 0.0047(3) 0.0061(3) 0.0052(3)
Mn4 0.0157(4) 0.0120(3) 0.0141(3) 0.0050(3) 0.0059(3) 0.0039(3)
N1 0.041(3) 0.018(2) 0.027(2) 0.0122(19) 0.021(2) 0.015(2)
C2 0.044(4) 0.029(3) 0.041(4) 0.015(3) 0.026(3) 0.004(3)
C3 0.037(4) 0.036(4) 0.047(4) 0.021(3) 0.016(3) 0.007(3)
N4 0.030(3) 0.017(2) 0.030(3) 0.0087(19) 0.009(2) 0.0038(19)
C5 0.060(5) 0.025(3) 0.032(3) -0.002(3) 0.015(3) 0.007(3)
C6 0.066(5) 0.025(3) 0.031(3) 0.001(3) 0.020(3) 0.017(3)
N7 0.042(3) 0.017(2) 0.027(2) 0.0096(18) 0.021(2) 0.016(2)
C8 0.046(4) 0.030(3) 0.038(3) 0.022(3) 0.023(3) 0.024(3)
C9 0.055(4) 0.026(3) 0.037(3) 0.017(3) 0.020(3) 0.019(3)
C10 0.047(4) 0.028(3) 0.023(3) 0.013(2) 0.020(3) 0.016(3)
C11 0.033(3) 0.025(3) 0.035(3) 0.008(3) 0.000(3) -0.001(3)
C12 0.058(4) 0.040(4) 0.048(4) 0.025(3) 0.039(4) 0.033(3)
N21 0.022(2) 0.0118(19) 0.017(2) 0.0055(15) 0.0077(17) 0.0055(16)
C22 0.028(3) 0.012(2) 0.026(3) 0.010(2) 0.008(2) 0.009(2)
C23 0.031(3) 0.021(3) 0.023(3) 0.012(2) 0.008(2) 0.012(2)
N24 0.025(2) 0.019(2) 0.017(2) 0.0088(17) 0.0089(18) 0.0091(18)
C25 0.036(3) 0.019(3) 0.024(3) 0.008(2) 0.016(2) 0.002(2)
C26 0.029(3) 0.022(3) 0.031(3) 0.006(2) 0.020(3) 0.003(2)
N27 0.020(2) 0.017(2) 0.025(2) 0.0037(18) 0.0089(18) 0.0029(17)
C28 0.023(3) 0.016(2) 0.026(3) 0.002(2) 0.006(2) 0.004(2)
C29 0.032(3) 0.016(2) 0.015(2) 0.0012(19) 0.004(2) 0.005(2)
C30 0.033(3) 0.023(3) 0.025(3) 0.011(2) 0.019(2) 0.014(2)
C31 0.037(3) 0.021(3) 0.014(2) 0.007(2) 0.005(2) 0.005(2)
C32 0.017(3) 0.028(3) 0.038(3) 0.006(2) 0.007(2) 0.006(2)
O41 0.029(2) 0.0117(16) 0.0191(17) 0.0074(13) 0.0108(15) 0.0053(14)
N42 0.019(2) 0.0104(18) 0.017(2) 0.0059(15) 0.0071(17) 0.0044(16)
C43 0.022(3) 0.017(2) 0.017(2) 0.0049(19) 0.008(2) 0.010(2)
C44 0.017(2) 0.016(2) 0.012(2) 0.0050(18) 0.0054(18) 0.0060(19)
C45 0.017(2) 0.021(2) 0.013(2) 0.0008(18) 0.0054(19) 0.008(2)
C46 0.019(2) 0.025(3) 0.012(2) 0.0063(19) 0.0064(19) 0.010(2)
C47 0.014(2) 0.020(2) 0.016(2) 0.0087(19) 0.0075(19) 0.0058(19)
C48 0.012(2) 0.018(2) 0.017(2) 0.0060(18) 0.0065(18) 0.0059(18)
C49 0.016(2) 0.021(2) 0.017(2) 0.0099(19) 0.0098(19) 0.0076(19)
N50 0.018(2) 0.0124(19) 0.017(2) 0.0050(16) 0.0057(17) 0.0048(16)
O51 0.0212(18) 0.0116(16) 0.0246(18) 0.0052(14) 0.0134(15) 0.0043(14)
C52 0.012(2) 0.018(2) 0.011(2) 0.0052(17) 0.0021(17) 0.0076(18)
O53 0.0211(18) 0.0165(17) 0.0144(16) 0.0041(13) 0.0106(14) 0.0061(14)
C54 0.025(3) 0.029(3) 0.019(3) 0.001(2) 0.012(2) 0.008(2)
O61 0.0268(19) 0.0114(16) 0.0256(18) 0.0117(14) 0.0158(16) 0.0086(14)
N62 0.021(2) 0.0121(19) 0.020(2) 0.0062(16) 0.0096(17) 0.0054(16)
C63 0.022(3) 0.013(2) 0.019(2) 0.0023(18) 0.012(2) 0.0053(19)
C64 0.019(2) 0.012(2) 0.014(2) 0.0019(17) 0.0083(19) 0.0032(19)
C65 0.018(2) 0.016(2) 0.016(2) 0.0043(18) 0.0089(19) 0.0029(19)
C66 0.017(2) 0.023(3) 0.017(2) 0.0065(19) 0.0079(19) 0.010(2)
C67 0.020(2) 0.014(2) 0.019(2) 0.0058(18) 0.008(2) 0.0063(19)
C68 0.015(2) 0.012(2) 0.014(2) 0.0016(17) 0.0068(18) 0.0026(18)
C69 0.020(2) 0.016(2) 0.019(2) 0.0093(19) 0.008(2) 0.009(2)
N70 0.018(2) 0.0107(18) 0.0164(19) 0.0038(15) 0.0074(16) 0.0044(16)
O71 0.0165(17) 0.0133(16) 0.0262(19) 0.0099(14) 0.0078(15) 0.0028(14)
C72 0.017(2) 0.010(2) 0.011(2) 0.0023(16) 0.0077(18) 0.0044(18)
O73 0.0142(16) 0.0140(16) 0.0226(18) 0.0058(14) 0.0083(14) 0.0061(13)
C74 0.018(3) 0.025(3) 0.027(3) 0.008(2) 0.009(2) 0.008(2)
O81 0.0265(19) 0.0108(16) 0.0222(18) 0.0070(14) 0.0081(15) 0.0080(14)
N82 0.024(2) 0.015(2) 0.0151(19) 0.0063(16) 0.0095(17) 0.0079(17)
C83 0.024(3) 0.020(2) 0.018(2) 0.0135(19) 0.013(2) 0.011(2)
C84 0.019(2) 0.017(2) 0.013(2) 0.0066(18) 0.0092(19) 0.0072(19)
C85 0.024(3) 0.020(2) 0.022(2) 0.014(2) 0.011(2) 0.011(2)
C86 0.023(3) 0.026(3) 0.016(2) 0.008(2) 0.002(2) 0.010(2)
C87 0.026(3) 0.018(2) 0.022(3) 0.005(2) 0.004(2) 0.007(2)
C88 0.022(3) 0.020(2) 0.015(2) 0.0046(19) 0.006(2) 0.009(2)
C89 0.022(3) 0.015(2) 0.017(2) 0.0030(19) 0.007(2) 0.004(2)
N90 0.020(2) 0.015(2) 0.017(2) 0.0058(16) 0.0074(17) 0.0064(17)
O91 0.0265(19) 0.0133(16) 0.0133(16) 0.0053(13) 0.0051(14) 0.0087(14)
C92 0.018(2) 0.023(2) 0.013(2) 0.0098(19) 0.0091(19) 0.011(2)
O93 0.0189(17) 0.0170(17) 0.0126(16) 0.0058(13) 0.0040(14) 0.0071(14)
C94 0.029(3) 0.027(3) 0.031(3) 0.008(2) -0.005(3) 0.011(2)
Mn11 0.0187(4) 0.0203(4) 0.0283(4) 0.0158(3) 0.0088(3) 0.0079(3)
Mn12 0.0148(4) 0.0168(4) 0.0143(3) 0.0067(3) 0.0062(3) 0.0069(3)
Mn13 0.0151(3) 0.0143(3) 0.0136(3) 0.0037(3) 0.0068(3) 0.0069(3)
Mn14 0.0177(4) 0.0126(3) 0.0209(4) 0.0036(3) 0.0083(3) 0.0064(3)
N101 0.025(2) 0.024(2) 0.037(3) 0.021(2) 0.013(2) 0.0130(19)
C102 0.024(3) 0.020(3) 0.044(3) 0.020(2) 0.012(3) 0.011(2)
C103 0.029(3) 0.020(3) 0.042(3) 0.012(2) 0.010(3) 0.012(2)
N104 0.021(2) 0.020(2) 0.038(3) 0.015(2) 0.007(2) 0.0062(19)
C105 0.024(3) 0.021(3) 0.054(4) 0.020(3) 0.005(3) 0.002(2)
C106 0.019(3) 0.033(3) 0.054(4) 0.028(3) 0.011(3) 0.004(2)
N107 0.026(3) 0.036(3) 0.049(3) 0.032(2) 0.020(2) 0.017(2)
C108 0.037(4) 0.043(4) 0.060(4) 0.041(3) 0.026(3) 0.022(3)
C109 0.037(3) 0.042(4) 0.040(3) 0.032(3) 0.019(3) 0.021(3)
C110 0.024(3) 0.030(3) 0.035(3) 0.019(3) 0.009(2) 0.012(2)
C111 0.038(3) 0.023(3) 0.031(3) 0.007(2) 0.005(3) 0.007(3)
C112 0.032(3) 0.047(4) 0.060(4) 0.036(3) 0.029(3) 0.020(3)
N121 0.034(3) 0.015(2) 0.035(3) 0.0009(19) 0.017(2) 0.007(2)
C122 0.073(6) 0.070(6) 0.052(5) -0.027(4) 0.039(5) -0.052(5)
C123 0.047(5) 0.068(6) 0.060(5) -0.031(4) 0.038(4) -0.032(4)
N124 0.024(2) 0.017(2) 0.026(2) 0.0063(18) 0.0119(19) 0.0058(18)
C125 0.093(7) 0.084(6) 0.051(4) 0.049(4) 0.048(5) 0.071(6)
C126 0.043(5) 0.237(16) 0.193(13) 0.202(14) 0.062(7) 0.072(8)
N127 0.026(3) 0.021(2) 0.052(3) 0.015(2) 0.011(2) 0.012(2)
C128 0.046(5) 0.042(5) 0.162(11) -0.053(6) -0.027(6) 0.034(4)
C129 0.141(10) 0.071(6) 0.040(4) 0.017(4) 0.035(5) 0.088(7)
C130 0.031(3) 0.023(3) 0.028(3) -0.006(2) 0.008(3) 0.006(2)
C131 0.032(3) 0.036(3) 0.037(3) 0.016(3) 0.024(3) 0.016(3)
C132 0.024(3) 0.028(3) 0.031(3) 0.005(2) 0.008(2) 0.014(2)
O141 0.0222(19) 0.0211(19) 0.035(2) 0.0187(17) 0.0091(17) 0.0066(15)
N142 0.022(2) 0.019(2) 0.025(2) 0.0143(18) 0.0115(18) 0.0109(18)
C143 0.015(2) 0.015(2) 0.021(2) 0.0057(19) 0.0070(19) 0.0056(18)
C144 0.016(2) 0.019(2) 0.018(2) 0.0086(19) 0.0069(19) 0.0090(19)
C145 0.015(2) 0.024(3) 0.021(2) 0.009(2) 0.006(2) 0.005(2)
C146 0.020(3) 0.023(3) 0.020(2) 0.008(2) 0.003(2) 0.008(2)
C147 0.022(3) 0.022(3) 0.016(2) 0.0083(19) 0.008(2) 0.010(2)
C148 0.017(2) 0.017(2) 0.013(2) 0.0038(18) 0.0070(19) 0.0076(19)
C149 0.025(3) 0.018(2) 0.018(2) 0.0097(19) 0.009(2) 0.011(2)
N150 0.020(2) 0.0139(19) 0.017(2) 0.0055(16) 0.0084(17) 0.0062(16)
O151 0.0210(18) 0.0150(17) 0.0197(17) 0.0049(14) 0.0083(15) 0.0041(14)
C152 0.016(2) 0.015(2) 0.013(2) 0.0017(17) 0.0075(18) 0.0097(18)
O153 0.0178(17) 0.0154(16) 0.0144(16) 0.0056(13) 0.0039(14) 0.0060(14)
C154 0.025(3) 0.031(3) 0.035(3) 0.018(3) 0.000(3) 0.006(2)
O161 0.030(2) 0.0240(19) 0.028(2) 0.0161(16) 0.0139(17) 0.0121(16)
N162 0.021(2) 0.024(2) 0.024(2) 0.0134(18) 0.0102(19) 0.0114(18)
C163 0.021(3) 0.034(3) 0.020(3) 0.015(2) 0.010(2) 0.014(2)
C164 0.020(3) 0.036(3) 0.019(2) 0.012(2) 0.010(2) 0.016(2)
C165 0.031(3) 0.048(4) 0.019(3) 0.017(2) 0.015(2) 0.026(3)
C166 0.032(3) 0.061(4) 0.016(3) 0.014(3) 0.015(2) 0.032(3)
C167 0.026(3) 0.040(3) 0.016(2) 0.003(2) 0.008(2) 0.020(3)
C168 0.016(2) 0.028(3) 0.019(2) 0.005(2) 0.009(2) 0.012(2)
C169 0.017(2) 0.024(3) 0.016(2) -0.001(2) 0.005(2) 0.010(2)
N170 0.017(2) 0.018(2) 0.020(2) 0.0023(17) 0.0078(17) 0.0046(17)
O171 0.026(2) 0.0163(17) 0.029(2) 0.0049(15) 0.0151(17) 0.0099(15)
C172 0.014(2) 0.026(3) 0.015(2) 0.0038(19) 0.0072(19) 0.009(2)
O173 0.0238(19) 0.0233(19) 0.0167(17) 0.0055(14) 0.0116(15) 0.0104(15)
C174 0.075(5) 0.085(6) 0.033(4) 0.030(4) 0.039(4) 0.060(5)
O181 0.0195(18) 0.0169(17) 0.0264(19) 0.0088(15) 0.0099(15) 0.0051(14)
N182 0.018(2) 0.0136(19) 0.023(2) 0.0097(16) 0.0079(17) 0.0075(16)
C183 0.025(3) 0.017(2) 0.021(2) 0.011(2) 0.009(2) 0.013(2)
C184 0.014(2) 0.022(2) 0.015(2) 0.0078(19) 0.0067(19) 0.0078(19)
C185 0.024(3) 0.021(2) 0.020(2) 0.010(2) 0.009(2) 0.014(2)
C186 0.016(2) 0.027(3) 0.017(2) 0.010(2) 0.0086(19) 0.013(2)
C188 0.015(2) 0.020(2) 0.013(2) 0.0063(18) 0.0058(18) 0.0075(19)
C187 0.017(2) 0.021(2) 0.011(2) 0.0043(18) 0.0038(19) 0.003(2)
C189 0.016(2) 0.020(2) 0.015(2) 0.0047(19) 0.0068(19) 0.0047(19)
N190 0.021(2) 0.0120(19) 0.0159(19) 0.0035(15) 0.0070(17) 0.0075(16)
O191 0.0189(18) 0.0112(16) 0.0211(18) 0.0013(13) 0.0049(14) 0.0036(14)
C192 0.014(2) 0.019(2) 0.013(2) 0.0041(18) 0.0064(18) 0.0069(19)
O193 0.0139(16) 0.0160(17) 0.0248(18) 0.0080(14) 0.0091(14) 0.0068(14)
C194 0.015(2) 0.034(3) 0.026(3) 0.014(2) 0.005(2) 0.012(2)
Cl1 0.0231(6) 0.0248(6) 0.0273(7) 0.0069(5) 0.0085(5) 0.0063(5)
O101 0.046(3) 0.095(5) 0.108(5) 0.045(4) 0.051(4) 0.022(3)
O102 0.051(3) 0.041(3) 0.055(3) -0.012(2) 0.014(3) 0.009(2)
O103 0.051(3) 0.047(3) 0.041(3) 0.025(2) 0.010(2) 0.011(2)
O104 0.062(3) 0.037(3) 0.025(2) 0.0074(19) 0.003(2) 0.026(2)
O201 0.030(2) 0.040(3) 0.037(2) 0.013(2) 0.0019(19) 0.006(2)
Cl2 0.0285(9) 0.0384(18) 0.0282(9) 0.0044(9) 0.0102(7) 0.0107(10)
O202 0.107(7) 0.031(4) 0.084(6) 0.003(4) 0.033(6) -0.006(4)
O203 0.034(3) 0.091(8) 0.045(4) 0.006(4) 0.018(3) 0.012(4)
O204 0.032(3) 0.076(6) 0.045(4) -0.013(4) 0.008(3) 0.021(4)
Cl21 0.0285(9) 0.0384(18) 0.0282(9) 0.0044(9) 0.0102(7) 0.0107(10)
O212 0.107(7) 0.031(4) 0.084(6) 0.003(4) 0.033(6) -0.006(4)
O213 0.034(3) 0.091(8) 0.045(4) 0.006(4) 0.018(3) 0.012(4)
O214 0.032(3) 0.076(6) 0.045(4) -0.013(4) 0.008(3) 0.021(4)
Cl3 0.0307(7) 0.0248(7) 0.0383(8) 0.0012(6) 0.0090(6) 0.0120(6)
O301 0.058(4) 0.035(3) 0.178(8) 0.046(4) 0.040(5) 0.026(3)
O302 0.032(3) 0.034(3) 0.091(4) -0.011(3) -0.004(3) 0.020(2)
O303 0.035(3) 0.090(5) 0.073(4) -0.013(4) 0.001(3) 0.030(3)
O304 0.117(7) 0.174(9) 0.092(6) 0.085(6) 0.065(5) 0.052(6)
Cl4 0.0340(7) 0.0234(7) 0.0369(8) 0.0125(6) 0.0217(6) 0.0058(6)
O401 0.106(5) 0.032(3) 0.064(4) 0.032(3) 0.045(3) 0.028(3)
O402 0.030(3) 0.094(5) 0.046(3) 0.001(3) 0.024(2) 0.002(3)
O403 0.040(2) 0.029(2) 0.042(2) 0.0189(19) 0.025(2) 0.0133(19)
O404 0.038(3) 0.036(2) 0.036(2) 0.011(2) 0.013(2) 0.006(2)
Cl5 0.0306(18) 0.0321(12) 0.0283(12) 0.0039(10) 0.0077(11) 0.0144(11)
O501 0.103(14) 0.025(6) 0.041(8) 0.006(5) -0.015(8) -0.002(8)
O502 0.096(13) 0.088(11) 0.046(8) -0.010(7) 0.009(8) 0.056(10)
O503 0.094(12) 0.065(9) 0.066(9) 0.042(7) 0.048(8) 0.067(9)
O504 0.049(8) 0.137(17) 0.072(10) 0.047(11) 0.023(7) -0.006(9)
Cl51 0.0306(18) 0.0321(12) 0.0283(12) 0.0039(10) 0.0077(11) 0.0144(11)
O511 0.103(13) 0.044(9) 0.078(10) 0.027(7) 0.051(10) 0.000(8)
O512 0.091(12) 0.057(8) 0.137(16) 0.027(9) 0.079(12) 0.052(9)
O513 0.038(8) 0.20(2) 0.099(14) -0.010(15) 0.008(8) 0.031(11)
O514 0.113(12) 0.026(5) 0.045(6) 0.019(4) 0.035(7) 0.028(6)
Cl6 0.049(3) 0.0473(11) 0.0459(11) 0.0282(9) 0.0315(15) 0.0207(16)
O601 0.082(7) 0.149(11) 0.124(9) 0.069(8) 0.053(7) 0.072(7)
O602 0.159(10) 0.055(5) 0.109(8) 0.048(5) 0.106(8) 0.015(6)
O603 0.42(4) 0.070(10) 0.56(5) 0.097(18) 0.41(4) 0.092(16)
O604 0.206(19) 0.56(4) 0.048(8) 0.069(14) 0.042(9) 0.28(3)
Cl61 0.049(3) 0.0473(11) 0.0459(11) 0.0282(9) 0.0315(15) 0.0207(16)
O611 0.082(7) 0.149(11) 0.124(9) 0.069(8) 0.053(7) 0.072(7)
O612 0.159(10) 0.055(5) 0.109(8) 0.048(5) 0.106(8) 0.015(6)
O613 0.42(4) 0.070(10) 0.56(5) 0.097(18) 0.41(4) 0.092(16)
O614 0.206(19) 0.56(4) 0.048(8) 0.069(14) 0.042(9) 0.28(3)
N700 0.088(7) 0.119(9) 0.087(7) -0.018(6) 0.017(6) 0.054(7)
C701 0.034(5) 0.089(8) 0.101(9) -0.038(7) -0.004(5) 0.022(5)
C702 0.052(7) 0.146(13) 0.128(12) -0.068(10) 0.015(7) -0.001(7)
O800 0.040(3) 0.026(2) 0.056(3) 0.003(2) 0.025(2) 0.013(2)
O810 0.044(3) 0.069(4) 0.058(3) 0.000(3) 0.021(3) 0.010(3)
O820 0.149(8) 0.118(7) 0.062(5) 0.016(5) 0.038(5) 0.064(6)

loop_
_atom_type_symbol
_atom_type_description
_atom_type_scat_dispersion_real
_atom_type_scat_dispersion_imag
_atom_type_scat_source
C C 0.0033 0.0016 'International Tables Vol C Tables 4.2.6.8 and 6.1.1.4'
H H 0.0000 0.0000 'International Tables Vol C Tables 4.2.6.8 and 6.1.1.4'
N N 0.0061 0.0033 'International Tables Vol C Tables 4.2.6.8 and 6.1.1.4'
O O 0.0106 0.0060 'International Tables Vol C Tables 4.2.6.8 and 6.1.1.4'
Cl Cl 0.1484 0.1585 'International Tables Vol C Tables 4.2.6.8 and 6.1.1.4'
Mn Mn 0.3368 0.7283 'International Tables Vol C Tables 4.2.6.8 and 6.1.1.4'

loop_
_geom_angle_atom_site_label_1
_geom_angle_atom_site_label_2
_geom_angle_atom_site_label_3
_geom_angle
O81 Mn1 O41 98.09(16)
O81 Mn1 O61 98.20(16)
O41 Mn1 O61 98.65(16)
O81 Mn1 N7 86.88(18)
O41 Mn1 N7 90.50(17)
O61 Mn1 N7 168.76(16)
O81 Mn1 N1 91.32(18)
O41 Mn1 N1 168.67(17)
O61 Mn1 N1 86.17(16)
N7 Mn1 N1 83.68(18)
O81 Mn1 N4 168.81(17)
O41 Mn1 N4 86.55(17)
O61 Mn1 N4 91.11(18)
N7 Mn1 N4 82.9(2)
N1 Mn1 N4 83.09(19)
O93 Mn2 O53 79.61(13)
O93 Mn2 O73 76.74(13)
O53 Mn2 O73 78.68(13)
O93 Mn2 N42 141.76(15)
O53 Mn2 N42 79.73(14)
O73 Mn2 N42 129.40(14)
O93 Mn2 N62 127.87(14)
O53 Mn2 N62 139.61(15)
O73 Mn2 N62 80.31(14)
N42 Mn2 N62 87.70(15)
O93 Mn2 N82 81.62(14)
O53 Mn2 N82 126.10(15)
O73 Mn2 N82 143.24(14)
N42 Mn2 N82 85.09(15)
N62 Mn2 N82 90.30(15)
O93 Mn2 Mn3 47.41(9)
O53 Mn2 Mn3 46.62(9)
O73 Mn2 Mn3 46.51(9)
N42 Mn2 Mn3 125.98(11)
N62 Mn2 Mn3 126.66(11)
N82 Mn2 Mn3 127.86(11)
O73 Mn3 O53 79.23(13)
O73 Mn3 O93 76.36(13)
O53 Mn3 O93 79.07(13)
O73 Mn3 N90 129.67(14)
O53 Mn3 N90 137.44(15)
O93 Mn3 N90 79.44(14)
O73 Mn3 N50 141.89(14)
O53 Mn3 N50 79.98(14)
O93 Mn3 N50 129.79(15)
N90 Mn3 N50 86.32(15)
O73 Mn3 N70 80.22(14)
O53 Mn3 N70 127.77(14)
O93 Mn3 N70 139.78(14)
N90 Mn3 N70 91.34(15)
N50 Mn3 N70 87.88(15)
O73 Mn3 Mn2 46.96(9)
O53 Mn3 Mn2 46.89(9)
O93 Mn3 Mn2 46.44(9)
N90 Mn3 Mn2 125.85(11)
N50 Mn3 Mn2 126.46(11)
N70 Mn3 Mn2 126.53(11)
O51 Mn4 O71 99.39(16)
O51 Mn4 O91 98.39(16)
O71 Mn4 O91 98.26(16)
O51 Mn4 N24 90.92(16)
O71 Mn4 N24 85.41(16)
O91 Mn4 N24 169.26(16)
O51 Mn4 N21 167.32(15)
O71 Mn4 N21 91.43(16)
O91 Mn4 N21 86.47(15)
N24 Mn4 N21 83.34(16)
O51 Mn4 N27 85.23(16)
O71 Mn4 N27 167.98(17)
O91 Mn4 N27 91.98(17)
N24 Mn4 N27 83.42(18)
N21 Mn4 N27 82.89(17)
C10 N1 C9 111.8(5)
C10 N1 C2 109.4(5)
C9 N1 C2 110.3(5)
C10 N1 Mn1 111.7(3)
C9 N1 Mn1 109.7(3)
C2 N1 Mn1 103.7(3)
C3 C2 N1 111.4(5)
C2 C3 N4 109.3(5)
C11 N4 C3 109.3(5)
C11 N4 C5 108.8(5)
C3 N4 C5 111.5(5)
C11 N4 Mn1 111.1(3)
C3 N4 Mn1 111.4(4)
C5 N4 Mn1 104.7(4)
C6 C5 N4 109.8(5)
C5 C6 N7 110.8(5)
C12 N7 C8 108.9(5)
C12 N7 C6 109.5(5)
C8 N7 C6 110.9(5)
C12 N7 Mn1 112.3(3)
C8 N7 Mn1 104.6(3)
C6 N7 Mn1 110.6(4)
N7 C8 C9 110.6(5)
C8 C9 N1 110.6(5)
C29 N21 C30 109.5(4)
C29 N21 C22 111.4(4)
C30 N21 C22 109.5(4)
C29 N21 Mn4 104.6(3)
C30 N21 Mn4 111.7(3)
C22 N21 Mn4 110.0(3)
N21 C22 C23 110.1(4)
N24 C23 C22 109.5(4)
C31 N24 C23 109.0(4)
C31 N24 C25 110.2(4)
C23 N24 C25 111.3(4)
C31 N24 Mn4 111.7(3)
C23 N24 Mn4 104.5(3)
C25 N24 Mn4 110.0(3)
C26 C25 N24 110.5(4)
C25 C26 N27 110.2(4)
C32 N27 C26 109.3(4)
C32 N27 C28 109.5(4)
C26 N27 C28 111.6(4)
C32 N27 Mn4 112.1(3)
C26 N27 Mn4 104.2(3)
C28 N27 Mn4 110.1(3)
C29 C28 N27 110.2(4)
N21 C29 C28 109.7(4)
N42 O41 Mn1 121.0(3)
C43 N42 O41 110.9(4)
C43 N42 Mn2 132.2(3)
O41 N42 Mn2 116.5(3)
N42 C43 C44 125.2(4)
C45 C44 C52 120.2(4)
C45 C44 C43 115.7(4)
C52 C44 C43 124.0(4)
C46 C45 C44 122.4(5)
C45 C46 C47 117.4(4)
C45 C46 C54 121.9(5)
C47 C46 C54 120.7(5)
C46 C47 C48 122.3(4)
C47 C48 C52 120.0(4)
C47 C48 C49 115.4(4)
C52 C48 C49 124.5(4)
N50 C49 C48 126.0(4)
C49 N50 O51 110.8(4)
C49 N50 Mn3 131.3(3)
O51 N50 Mn3 117.3(3)
N50 O51 Mn4 123.5(3)
O53 C52 C48 120.9(4)
O53 C52 C44 121.5(4)
C48 C52 C44 117.6(4)
C52 O53 Mn3 137.2(3)
C52 O53 Mn2 136.1(3)
Mn3 O53 Mn2 86.49(12)
N62 O61 Mn1 119.7(3)
C63 N62 O61 112.0(4)
C63 N62 Mn2 130.9(3)
O61 N62 Mn2 116.8(3)
N62 C63 C64 125.6(5)
C65 C64 C72 120.2(4)
C65 C64 C63 116.1(4)
C72 C64 C63 123.7(5)
C66 C65 C64 122.9(4)
C65 C66 C67 117.0(5)
C65 C66 C74 120.8(5)
C67 C66 C74 122.2(5)
C66 C67 C68 122.5(5)
C67 C68 C72 120.4(4)
C67 C68 C69 115.3(4)
C72 C68 C69 124.2(4)
N70 C69 C68 125.7(4)
C69 N70 O71 110.5(4)
C69 N70 Mn3 130.8(3)
O71 N70 Mn3 117.9(3)
N70 O71 Mn4 124.1(3)
O73 C72 C68 121.5(4)
O73 C72 C64 121.5(4)
C68 C72 C64 116.9(4)
C72 O73 Mn3 136.6(3)
C72 O73 Mn2 134.1(3)
Mn3 O73 Mn2 86.54(12)
N82 O81 Mn1 122.2(3)
C83 N82 O81 110.7(4)
C83 N82 Mn2 129.7(3)
O81 N82 Mn2 118.3(3)
N82 C83 C84 126.3(5)
C85 C84 C92 119.7(4)
C85 C84 C83 115.5(4)
C92 C84 C83 124.6(4)
C86 C85 C84 123.2(5)
C85 C86 C87 117.0(5)
C85 C86 C94 120.9(5)
C87 C86 C94 122.1(5)
C86 C87 C88 122.2(5)
C87 C88 C92 120.5(5)
C87 C88 C89 115.5(4)
C92 C88 C89 124.0(5)
N90 C89 C88 125.5(4)
C89 N90 O91 111.1(4)
C89 N90 Mn3 131.1(3)
O91 N90 Mn3 117.8(3)
N90 O91 Mn4 120.5(3)
O93 C92 C88 121.2(4)
O93 C92 C84 121.5(4)
C88 C92 C84 117.3(4)
C92 O93 Mn2 135.0(3)
C92 O93 Mn3 133.8(3)
Mn2 O93 Mn3 86.14(12)
O141 Mn11 O161 99.32(18)
O141 Mn11 O181 98.72(16)
O161 Mn11 O181 97.85(16)
O141 Mn11 N104 90.80(18)
O161 Mn11 N104 168.14(17)
O181 Mn11 N104 86.62(18)
O141 Mn11 N107 85.06(18)
O161 Mn11 N107 91.3(2)
O181 Mn11 N107 169.38(19)
N104 Mn11 N107 83.4(2)
O141 Mn11 N101 167.85(17)
O161 Mn11 N101 85.58(18)
O181 Mn11 N101 91.56(17)
N104 Mn11 N101 83.31(19)
N107 Mn11 N101 83.71(18)
O153 Mn12 O173 80.29(13)
O153 Mn12 O193 76.56(13)
O173 Mn12 O193 78.20(13)
O153 Mn12 N182 127.01(15)
O173 Mn12 N182 138.88(15)
O193 Mn12 N182 79.75(14)
O153 Mn12 N142 79.95(14)
O173 Mn12 N142 126.34(15)
O193 Mn12 N142 142.14(15)
N182 Mn12 N142 91.50(16)
O153 Mn12 N162 143.77(15)
O173 Mn12 N162 80.00(15)
O193 Mn12 N162 127.91(15)
N182 Mn12 N162 86.92(16)
N142 Mn12 N162 87.73(16)
O153 Mn12 Mn13 47.23(9)
O173 Mn12 Mn13 47.01(10)
O193 Mn12 Mn13 46.30(9)
N182 Mn12 Mn13 125.83(11)
N142 Mn12 Mn13 126.10(11)
N162 Mn12 Mn13 126.51(12)
O193 Mn13 O173 78.67(13)
O193 Mn13 O153 76.73(13)
O173 Mn13 O153 79.34(13)
O193 Mn13 N150 126.77(15)
O173 Mn13 N150 141.82(15)
O153 Mn13 N150 80.20(14)
O193 Mn13 N190 81.56(14)
O173 Mn13 N190 123.77(15)
O153 Mn13 N190 144.22(14)
N150 Mn13 N190 90.76(15)
O193 Mn13 N170 143.85(15)
O173 Mn13 N170 79.79(15)
O153 Mn13 N170 126.78(15)
N150 Mn13 N170 87.26(16)
N190 Mn13 N170 86.79(15)
O193 Mn13 Mn12 47.33(9)
O173 Mn13 Mn12 46.59(10)
O153 Mn13 Mn12 46.43(9)
N150 Mn13 Mn12 126.38(11)
N190 Mn13 Mn12 127.50(11)
N170 Mn13 Mn12 125.43(12)
O171 Mn14 O191 98.27(17)
O171 Mn14 O151 98.39(16)
O191 Mn14 O151 98.40(16)
O171 Mn14 N127 86.70(19)
O191 Mn14 N127 169.71(17)
O151 Mn14 N127 89.72(19)
O171 Mn14 N121 90.13(18)
O191 Mn14 N121 87.59(18)
O151 Mn14 N121 168.73(18)
N127 Mn14 N121 83.4(2)
O171 Mn14 N124 168.51(17)
O191 Mn14 N124 90.77(17)
O151 Mn14 N124 87.23(16)
N127 Mn14 N124 83.3(2)
N121 Mn14 N124 83.14(18)
C110 N101 C109 109.8(5)
C110 N101 C102 109.4(4)
C109 N101 C102 112.0(4)
C110 N101 Mn11 111.9(3)
C109 N101 Mn11 103.8(3)
C102 N101 Mn11 109.9(3)
N101 C102 C103 110.2(4)
N104 C103 C102 109.7(5)
C103 N104 C111 109.0(5)
C103 N104 C105 112.2(4)
C111 N104 C105 109.2(5)
C103 N104 Mn11 104.8(3)
C111 N104 Mn11 111.8(3)
C105 N104 Mn11 109.7(4)
N104 C105 C106 110.7(5)
N107 C106 C105 109.3(5)
C106 N107 C112 108.6(5)
C106 N107 C108 111.5(5)
C112 N107 C108 109.5(5)
C106 N107 Mn11 105.0(4)
C112 N107 Mn11 112.1(4)
C108 N107 Mn11 110.1(4)
N107 C108 C109 110.0(5)
N101 C109 C108 109.9(5)
C129 N121 C130 109.3(5)
C129 N121 C122 112.0(8)
C130 N121 C122 108.1(6)
C129 N121 Mn14 108.9(5)
C130 N121 Mn14 112.7(3)
C122 N121 Mn14 105.9(4)
C123 C122 N121 117.4(7)
C122 C123 N124 117.3(6)
C125 N124 C123 112.6(7)
C125 N124 C131 108.9(5)
C123 N124 C131 109.5(5)
C125 N124 Mn14 105.6(4)
C123 N124 Mn14 108.4(4)
C131 N124 Mn14 111.8(3)
C126 C125 N124 118.0(7)
C125 C126 N127 117.3(7)
C126 N127 C132 109.2(6)
C126 N127 C128 112.1(10)
C132 N127 C128 108.4(6)
C126 N127 Mn14 108.8(5)
C132 N127 Mn14 113.4(4)
C128 N127 Mn14 104.9(5)
C129 C128 N127 118.2(7)
C128 C129 N121 116.4(7)
N142 O141 Mn11 123.2(3)
C143 N142 O141 111.3(4)
C143 N142 Mn12 131.4(3)
O141 N142 Mn12 116.5(3)
N142 C143 C144 126.2(5)
C145 C144 C152 120.2(4)
C145 C144 C143 116.4(4)
C152 C144 C143 123.4(4)
C146 C145 C144 122.4(5)
C147 C146 C145 117.3(5)
C147 C146 C154 120.5(5)
C145 C146 C154 122.2(5)
C146 C147 C148 122.9(5)
C147 C148 C152 120.0(4)
C147 C148 C149 116.0(4)
C152 C148 C149 124.0(4)
N150 C149 C148 124.9(4)
C149 N150 O151 112.5(4)
C149 N150 Mn13 131.2(3)
O151 N150 Mn13 116.4(3)
N150 O151 Mn14 118.7(3)
O153 C152 C148 121.7(4)
O153 C152 C144 121.3(4)
C148 C152 C144 117.1(4)
C152 O153 Mn12 137.1(3)
C152 O153 Mn13 132.8(3)
Mn12 O153 Mn13 86.33(12)
N162 O161 Mn11 121.1(3)
C163 N162 O161 111.8(4)
C163 N162 Mn12 131.4(4)
O161 N162 Mn12 116.6(3)
N162 C163 C164 125.6(5)
C165 C164 C172 119.8(5)
C165 C164 C163 116.1(5)
C172 C164 C163 124.1(5)
C166 C165 C164 122.3(5)
C167 C166 C165 117.4(5)
C167 C166 C174 121.7(6)
C165 C166 C174 120.8(6)
C166 C167 C168 123.2(6)
C167 C168 C172 119.7(5)
C167 C168 C169 116.5(5)
C172 C168 C169 123.6(5)
N170 C169 C168 125.8(5)
C169 N170 O171 111.8(4)
C169 N170 Mn13 132.0(4)
O171 N170 Mn13 115.9(3)
N170 O171 Mn14 120.9(3)
O173 C172 C164 121.3(5)
O173 C172 C168 121.3(5)
C164 C172 C168 117.5(5)
C172 O173 Mn12 136.6(3)
C172 O173 Mn13 136.9(3)
Mn12 O173 Mn13 86.40(13)
N182 O181 Mn11 119.8(3)
C183 N182 O181 112.1(4)
C183 N182 Mn12 131.2(3)
O181 N182 Mn12 116.6(3)
N182 C183 C184 125.8(5)
C185 C184 C192 119.8(4)
C185 C184 C183 116.4(5)
C192 C184 C183 123.8(4)
C186 C185 C184 122.4(5)
C185 C186 C187 117.3(5)
C185 C186 C194 121.1(5)
C187 C186 C194 121.6(5)
C187 C188 C192 119.6(5)
C187 C188 C189 116.1(4)
C192 C188 C189 124.3(4)
C188 C187 C186 123.1(5)
N190 C189 C188 125.7(4)
C189 N190 O191 111.5(4)
C189 N190 Mn13 130.4(3)
O191 N190 Mn13 117.2(3)
N190 O191 Mn14 121.5(3)
O193 C192 C184 120.8(4)
O193 C192 C188 121.6(4)
C184 C192 C188 117.6(4)
C192 O193 Mn13 136.0(3)
C192 O193 Mn12 134.5(3)
Mn13 O193 Mn12 86.37(12)
O101 Cl1 O104 113.7(4)
O101 Cl1 O102 110.2(4)
O104 Cl1 O102 109.4(3)
O101 Cl1 O103 107.9(4)
O104 Cl1 O103 107.4(3)
O102 Cl1 O103 108.0(3)
Cl21 O201 Cl2 14.8(4)
O204 Cl2 O203 110.4(4)
O204 Cl2 O201 111.2(4)
O203 Cl2 O201 110.9(4)
O204 Cl2 O202 107.7(4)
O203 Cl2 O202 107.8(4)
O201 Cl2 O202 108.7(4)
O201 Cl21 O214 109.7(6)
O201 Cl21 O213 110.1(6)
O214 Cl21 O213 109.3(6)
O201 Cl21 O212 109.1(6)
O214 Cl21 O212 109.5(6)
O213 Cl21 O212 109.0(6)
O301 Cl3 O303 115.5(5)
O301 Cl3 O302 113.2(4)
O303 Cl3 O302 111.3(3)
O301 Cl3 O304 104.5(6)
O303 Cl3 O304 104.5(5)
O302 Cl3 O304 106.9(5)
O402 Cl4 O401 110.6(4)
O402 Cl4 O403 109.0(3)
O401 Cl4 O403 109.3(3)
O402 Cl4 O404 110.1(3)
O401 Cl4 O404 108.4(3)
O403 Cl4 O404 109.5(3)
O502 Cl5 O503 110.1(6)
O502 Cl5 O504 110.0(6)
O503 Cl5 O504 108.8(6)
O502 Cl5 O501 109.8(6)
O503 Cl5 O501 109.2(6)
O504 Cl5 O501 109.0(5)
O512 Cl51 O513 110.4(6)
O512 Cl51 O511 109.6(6)
O513 Cl51 O511 109.0(6)
O512 Cl51 O514 109.8(6)
O513 Cl51 O514 109.3(6)
O511 Cl51 O514 108.7(5)
O603 Cl6 O602 110.7(5)
O603 Cl6 O601 111.4(6)
O602 Cl6 O601 109.5(5)
O603 Cl6 O604 110.0(5)
O602 Cl6 O604 107.9(5)
O601 Cl6 O604 107.3(5)
O612 Cl61 O613 111.7(6)
O612 Cl61 O611 109.1(6)
O613 Cl61 O611 109.8(6)
O612 Cl61 O614 108.8(6)
O613 Cl61 O614 109.0(6)
O611 Cl61 O614 108.5(6)
N700 C701 C702 178.7(12)

loop_
_geom_bond_atom_site_label_1
_geom_bond_atom_site_label_2
_geom_bond_distance
Mn1 O81 1.841(4)
Mn1 O41 1.844(3)
Mn1 O61 1.857(4)
Mn1 N7 2.084(4)
Mn1 N1 2.092(4)
Mn1 N4 2.096(5)
Mn2 O93 2.141(3)
Mn2 O53 2.156(3)
Mn2 O73 2.158(3)
Mn2 N42 2.191(4)
Mn2 N62 2.192(4)
Mn2 N82 2.200(4)
Mn2 Mn3 2.9475(10)
Mn3 O73 2.142(3)
Mn3 O53 2.146(3)
Mn3 O93 2.175(3)
Mn3 N90 2.188(4)
Mn3 N50 2.202(4)
Mn3 N70 2.204(4)
Mn4 O51 1.837(3)
Mn4 O71 1.846(3)
Mn4 O91 1.862(3)
Mn4 N24 2.087(4)
Mn4 N21 2.090(4)
Mn4 N27 2.093(4)
N1 C10 1.492(7)
N1 C9 1.506(8)
N1 C2 1.524(8)
C2 C3 1.494(9)
C3 N4 1.501(8)
N4 C11 1.482(8)
N4 C5 1.505(8)
C5 C6 1.497(10)
C6 N7 1.507(8)
N7 C12 1.492(8)
N7 C8 1.496(7)
C8 C9 1.501(9)
N21 C29 1.492(7)
N21 C30 1.495(6)
N21 C22 1.507(6)
C22 C23 1.511(7)
C23 N24 1.501(7)
N24 C31 1.489(6)
N24 C25 1.510(7)
C25 C26 1.501(9)
C26 N27 1.502(7)
N27 C32 1.494(7)
N27 C28 1.505(7)
C28 C29 1.504(8)
O41 N42 1.400(5)
N42 C43 1.298(6)
C43 C44 1.451(7)
C44 C45 1.409(6)
C44 C52 1.420(7)
C45 C46 1.382(7)
C46 C47 1.395(7)
C46 C54 1.514(7)
C47 C48 1.409(7)
C48 C52 1.418(6)
C48 C49 1.447(7)
C49 N50 1.291(6)
N50 O51 1.393(5)
C52 O53 1.319(6)
O61 N62 1.397(5)
N62 C63 1.292(7)
C63 C64 1.455(7)
C64 C65 1.399(7)
C64 C72 1.428(6)
C65 C66 1.387(7)
C66 C67 1.391(7)
C66 C74 1.511(7)
C67 C68 1.406(7)
C68 C72 1.419(6)
C68 C69 1.455(6)
C69 N70 1.295(6)
N70 O71 1.390(5)
C72 O73 1.313(6)
O81 N82 1.394(5)
N82 C83 1.289(7)
C83 C84 1.459(7)
C84 C85 1.401(7)
C84 C92 1.427(7)
C85 C86 1.386(7)
C86 C87 1.390(7)
C86 C94 1.512(7)
C87 C88 1.409(7)
C88 C92 1.415(7)
C88 C89 1.456(7)
C89 N90 1.302(7)
N90 O91 1.400(5)
C92 O93 1.320(6)
Mn11 O141 1.843(4)
Mn11 O161 1.844(4)
Mn11 O181 1.867(4)
Mn11 N104 2.084(5)
Mn11 N107 2.087(5)
Mn11 N101 2.097(4)
Mn12 O153 2.133(3)
Mn12 O173 2.138(4)
Mn12 O193 2.164(3)
Mn12 N182 2.188(4)
Mn12 N142 2.194(4)
Mn12 N162 2.195(4)
Mn12 Mn13 2.9373(10)
Mn13 O193 2.128(3)
Mn13 O173 2.153(4)
Mn13 O153 2.161(3)
Mn13 N150 2.177(4)
Mn13 N190 2.188(4)
Mn13 N170 2.194(4)
Mn14 O171 1.846(4)
Mn14 O191 1.851(4)
Mn14 O151 1.865(4)
Mn14 N127 2.085(5)
Mn14 N121 2.091(5)
Mn14 N124 2.092(4)
N101 C110 1.494(7)
N101 C109 1.505(7)
N101 C102 1.509(7)
C102 C103 1.516(8)
C103 N104 1.495(7)
N104 C111 1.499(8)
N104 C105 1.510(7)
C105 C106 1.517(10)
C106 N107 1.484(8)
N107 C112 1.483(8)
N107 C108 1.510(7)
C108 C109 1.516(9)
N121 C129 1.475(9)
N121 C130 1.485(8)
N121 C122 1.490(9)
C122 C123 1.371(11)
C123 N124 1.485(8)
N124 C125 1.480(8)
N124 C131 1.492(7)
C125 C126 1.373(12)
C126 N127 1.467(10)
N127 C132 1.474(7)
N127 C128 1.496(10)
C128 C129 1.366(12)
O141 N142 1.399(5)
N142 C143 1.286(6)
C143 C144 1.447(7)
C144 C145 1.403(7)
C144 C152 1.434(7)
C145 C146 1.390(7)
C146 C147 1.385(7)
C146 C154 1.516(7)
C147 C148 1.405(7)
C148 C152 1.423(7)
C148 C149 1.451(7)
C149 N150 1.291(6)
N150 O151 1.399(5)
C152 O153 1.307(6)
O161 N162 1.396(6)
N162 C163 1.297(7)
C163 C164 1.442(8)
C164 C165 1.404(7)
C164 C172 1.425(7)
C165 C166 1.400(9)
C166 C167 1.374(9)
C166 C174 1.518(8)
C167 C168 1.397(7)
C168 C172 1.433(7)
C168 C169 1.452(8)
C169 N170 1.290(6)
N170 O171 1.395(6)
C172 O173 1.311(6)
O181 N182 1.391(5)
N182 C183 1.289(7)
C183 C184 1.456(7)
C184 C185 1.405(7)
C184 C192 1.426(7)
C185 C186 1.383(7)
C186 C187 1.394(7)
C186 C194 1.518(7)
C188 C187 1.386(7)
C188 C192 1.432(7)
C188 C189 1.460(7)
C189 N190 1.294(7)
N190 O191 1.393(5)
C192 O193 1.307(6)
Cl1 O101 1.418(5)
Cl1 O104 1.427(4)
Cl1 O102 1.440(5)
Cl1 O103 1.460(5)
O201 Cl21 1.410(6)
O201 Cl2 1.432(4)
Cl2 O204 1.419(5)
Cl2 O203 1.423(5)
Cl2 O202 1.435(5)
Cl21 O214 1.419(7)
Cl21 O213 1.422(7)
Cl21 O212 1.423(7)
Cl3 O301 1.363(6)
Cl3 O303 1.396(6)
Cl3 O302 1.410(5)
Cl3 O304 1.460(7)
Cl4 O402 1.426(5)
Cl4 O401 1.435(5)
Cl4 O403 1.439(4)
Cl4 O404 1.441(5)
Cl5 O502 1.412(6)
Cl5 O503 1.421(6)
Cl5 O504 1.422(6)
Cl5 O501 1.424(6)
Cl51 O512 1.411(6)
Cl51 O513 1.419(6)
Cl51 O511 1.425(6)
Cl51 O514 1.426(6)
Cl6 O603 1.394(6)
Cl6 O602 1.412(5)
Cl6 O601 1.423(6)
Cl6 O604 1.430(6)
Cl61 O612 1.410(6)
Cl61 O613 1.411(7)
Cl61 O611 1.425(7)
Cl61 O614 1.433(7)
N700 C701 1.098(15)
C701 C702 1.434(18)
